data_7017749
loop_
_publ_author_name
'Sarkar, Avijit'
'Ghosh, Aloke Kumar'
'Bertolasi, Valerio'
'Ray, Debashis'

_publ_section_title
;
 Coordination induced fluorescence enhancement and construction of a Zn(3)
 constellation through hydrolysis of ligand imine arms.
;
_journal_issue 6
_journal_name_full 'Dalton transactions (Cambridge, England : 2003)'
_journal_page_first 1889
_journal_page_last 1896
_journal_paper_doi 10.1039/c1dt11390a
_journal_volume 41
_journal_year 2012
_chemical_formula_sum 'C48 H56 N6 O12 Zn3'
_chemical_formula_weight 1105.10
_chemical_name_systematic
;
?
;
_space_group_IT_number 15
_symmetry_cell_setting monoclinic
_symmetry_space_group_name_Hall '-C 2yc'
_symmetry_space_group_name_H-M 'C 1 2/c 1'
_atom_sites_solution_hydrogens geom
_atom_sites_solution_primary direct
_atom_sites_solution_secondary difmap
_audit_creation_method SHELXL-97
_cell_angle_alpha 90.00
_cell_angle_beta 107.112(10)
_cell_angle_gamma 90.00
_cell_formula_units_Z 4
_cell_length_a 13.956(2)
_cell_length_b 23.659(4)
_cell_length_c 15.888(3)
_cell_measurement_temperature 293(2)
_cell_volume 5013.7(15)
_computing_structure_refinement 'SHELXL-97 (Sheldrick, 1997)'
_diffrn_ambient_temperature 293(2)
_diffrn_measured_fraction_theta_full 0.979
_diffrn_measured_fraction_theta_max 0.979
_diffrn_radiation_monochromator graphite
_diffrn_radiation_source 'fine-focus sealed tube'
_diffrn_radiation_type MoK\a
_diffrn_radiation_wavelength 0.71073
_diffrn_reflns_av_R_equivalents 0.0822
_diffrn_reflns_av_sigmaI/netI 0.0680
_diffrn_reflns_limit_h_max 15
_diffrn_reflns_limit_h_min -15
_diffrn_reflns_limit_k_max 25
_diffrn_reflns_limit_k_min -22
_diffrn_reflns_limit_l_max 17
_diffrn_reflns_limit_l_min -17
_diffrn_reflns_number 11426
_diffrn_reflns_theta_full 22.50
_diffrn_reflns_theta_max 22.50
_diffrn_reflns_theta_min 3.05
_exptl_absorpt_coefficient_mu 1.490
_exptl_absorpt_correction_type none
_exptl_crystal_colour Yellow
_exptl_crystal_density_diffrn 1.464
_exptl_crystal_density_method 'not measured'
_exptl_crystal_description Block
_exptl_crystal_F_000 2288
_exptl_crystal_size_max 0.36
_exptl_crystal_size_mid 0.29
_exptl_crystal_size_min 0.16
_refine_diff_density_max 0.371
_refine_diff_density_min -0.352
_refine_diff_density_rms 0.065
_refine_ls_extinction_method none
_refine_ls_goodness_of_fit_ref 1.079
_refine_ls_hydrogen_treatment mixed
_refine_ls_matrix_type full
_refine_ls_number_parameters 314
_refine_ls_number_reflns 3208
_refine_ls_number_restraints 0
_refine_ls_restrained_S_all 1.079
_refine_ls_R_factor_all 0.1173
_refine_ls_R_factor_gt 0.0710
_refine_ls_shift/su_max 0.000
_refine_ls_shift/su_mean 0.000
_refine_ls_structure_factor_coef Fsqd
_refine_ls_weighting_details 'calc w=1/[\s^2^(Fo^2^)+(0.0322P)^2^+31.1256P] where P=(Fo^2^+2Fc^2^)/3'
_refine_ls_weighting_scheme calc
_refine_ls_wR_factor_gt 0.1301
_refine_ls_wR_factor_ref 0.1457
_reflns_number_gt 2173
_reflns_number_total 3208
_reflns_threshold_expression >2sigma(I)
_cod_data_source_file c1dt11390a.txt
_cod_data_source_block draszn
_cod_depositor_comments
;
The following automatic conversions were performed:

'_symmetry_cell_setting' value 'Monoclinic' changed to 'monoclinic'
according to /home/saulius/struct/CIF-dictionaries/cif_core.dic
dictionary named 'cif_core.dic' version 2.4.1 from
2010-06-29.

'_exptl_absorpt_correction_type' value 'None' changed to
'none' according to
/home/saulius/struct/CIF-dictionaries/cif_core.dic dictionary named
'cif_core.dic' version 2.4.1 from 2010-06-29.

Automatic conversion script
Id: cif_fix_values 1715 2011-07-08 13:25:40Z adriana 
;
_cod_original_cell_volume 5013.7(14)
_cod_original_sg_symbol_H-M C2/c
_cod_database_code 7017749

loop_
_symmetry_equiv_pos_as_xyz
'x, y, z'
'-x, y, -z+1/2'
'x+1/2, y+1/2, z'
'-x+1/2, y+1/2, -z+1/2'
'-x, -y, -z'
'x, -y, z-1/2'
'-x+1/2, -y+1/2, -z'
'x+1/2, -y+1/2, z-1/2'

loop_
_atom_site_label
_atom_site_type_symbol
_atom_site_fract_x
_atom_site_fract_y
_atom_site_fract_z
_atom_site_U_iso_or_equiv
_atom_site_adp_type
_atom_site_occupancy
_atom_site_symmetry_multiplicity
_atom_site_calc_flag
_atom_site_refinement_flags
Zn1 Zn 0.0000 0.30986(6) 0.7500 0.0657(4) Uani 1 2 d S
Zn2 Zn 0.14035(6) 0.20967(4) 0.73015(6) 0.0714(4) Uani 1 1 d .
O1 O 0.1047(3) 0.2943(2) 0.6841(3) 0.0686(14) Uani 1 1 d .
O2 O 0.4404(5) 0.2655(4) 0.8529(4) 0.109(2) Uani 1 1 d .
H2 H 0.3948 0.2868 0.8271 0.163 Uiso 1 1 calc R
O3 O -0.2631(4) 0.3260(3) 0.6380(4) 0.097(2) Uani 1 1 d .
H3 H -0.2158 0.3039 0.6504 0.145 Uiso 1 1 calc R
N1 N 0.2752(5) 0.2258(4) 0.7061(5) 0.078(2) Uani 1 1 d .
N2 N -0.0529(4) 0.3748(3) 0.6531(4) 0.0692(18) Uani 1 1 d .
C1 C 0.1348(5) 0.3224(4) 0.6262(5) 0.068(2) Uani 1 1 d .
C2 C 0.2243(6) 0.3072(4) 0.6076(5) 0.073(2) Uani 1 1 d .
C3 C 0.2544(7) 0.3374(5) 0.5456(7) 0.094(3) Uani 1 1 d .
H3A H 0.3142 0.3273 0.5351 0.113 Uiso 1 1 calc R
C4 C 0.2016(8) 0.3814(5) 0.4991(6) 0.090(3) Uani 1 1 d .
C5 C 0.1143(7) 0.3976(4) 0.5170(6) 0.085(3) Uani 1 1 d .
H5 H 0.0773 0.4278 0.4864 0.102 Uiso 1 1 calc R
C6 C 0.0803(6) 0.3689(4) 0.5811(5) 0.068(2) Uani 1 1 d .
C7 C 0.2385(9) 0.4171(5) 0.4323(7) 0.135(4) Uani 1 1 d .
H7A H 0.2790 0.4479 0.4626 0.203 Uiso 1 1 calc R
H7B H 0.1816 0.4318 0.3876 0.203 Uiso 1 1 calc R
H7C H 0.2775 0.3937 0.4054 0.203 Uiso 1 1 calc R
C8 C 0.2921(6) 0.2630(5) 0.6535(7) 0.087(3) Uani 1 1 d .
H8 H 0.3545 0.2615 0.6436 0.104 Uiso 1 1 calc R
C9 C 0.3612(6) 0.1897(4) 0.7510(6) 0.090(3) Uani 1 1 d .
H9A H 0.4121 0.1919 0.7208 0.107 Uiso 1 1 calc R
H9B H 0.3397 0.1507 0.7504 0.107 Uiso 1 1 calc R
C10 C 0.4046(7) 0.2104(6) 0.8472(6) 0.102(3) Uani 1 1 d .
H10A H 0.3528 0.2082 0.8766 0.123 Uiso 1 1 calc R
H10B H 0.4588 0.1855 0.8780 0.123 Uiso 1 1 calc R
C11 C -0.0105(6) 0.3919(4) 0.5961(5) 0.073(2) Uani 1 1 d .
H11 H -0.0407 0.4221 0.5607 0.088 Uiso 1 1 calc R
C12 C -0.1451(5) 0.4060(4) 0.6524(6) 0.078(2) Uani 1 1 d .
H12A H -0.1433 0.4435 0.6283 0.094 Uiso 1 1 calc R
H12B H -0.1488 0.4099 0.7121 0.094 Uiso 1 1 calc R
C13 C -0.2373(6) 0.3744(4) 0.5968(6) 0.093(3) Uani 1 1 d .
H13A H -0.2938 0.4002 0.5822 0.112 Uiso 1 1 calc R
H13B H -0.2255 0.3629 0.5421 0.112 Uiso 1 1 calc R
O4 O -0.1052(3) 0.2494(2) 0.6746(3) 0.0644(14) Uani 1 1 d .
O5 O 0.1799(4) 0.1334(3) 0.7853(4) 0.0949(19) Uani 1 1 d .
N3 N 0.0338(5) 0.1727(4) 0.6298(4) 0.0706(19) Uani 1 1 d .
C14 C 0.1508(7) 0.0836(5) 0.7542(7) 0.082(3) Uani 1 1 d .
C15 C 0.0690(7) 0.0743(5) 0.6756(7) 0.079(3) Uani 1 1 d .
C16 C 0.0403(9) 0.0197(6) 0.6494(8) 0.107(4) Uani 1 1 d .
H16 H -0.0135 0.0147 0.5990 0.129 Uiso 1 1 calc R
C17 C 0.0855(14) -0.0272(7) 0.6923(13) 0.134(5) Uani 1 1 d .
C18 C 0.1685(14) -0.0173(8) 0.7665(13) 0.150(7) Uani 1 1 d .
H18 H 0.2027 -0.0488 0.7954 0.180 Uiso 1 1 calc R
C19 C 0.2046(10) 0.0369(6) 0.8014(9) 0.111(4) Uani 1 1 d .
C20 C 0.0472(12) -0.0866(6) 0.6601(11) 0.181(7) Uani 1 1 d .
H20A H -0.0194 -0.0914 0.6645 0.271 Uiso 1 1 calc R
H20B H 0.0908 -0.1144 0.6958 0.271 Uiso 1 1 calc R
H20C H 0.0465 -0.0910 0.5998 0.271 Uiso 1 1 calc R
C21 C 0.0175(7) 0.1203(5) 0.6227(6) 0.083(3) Uani 1 1 d .
H21 H -0.0369 0.1098 0.5755 0.100 Uiso 1 1 calc R
C22 C -0.0330(6) 0.2098(4) 0.5626(5) 0.076(2) Uani 1 1 d .
H22A H -0.0541 0.1902 0.5065 0.092 Uiso 1 1 calc R
H22B H 0.0032 0.2435 0.5552 0.092 Uiso 1 1 calc R
C23 C -0.1239(6) 0.2263(4) 0.5899(5) 0.081(3) Uani 1 1 d .
H23A H -0.1622 0.2535 0.5476 0.097 Uiso 1 1 calc R
H23B H -0.1655 0.1930 0.5862 0.097 Uiso 1 1 calc R
C24 C 0.2943(11) 0.0506(6) 0.8849(9) 0.146(6) Uani 1 1 d .
H24 H 0.3058 0.0881 0.9024 0.175 Uiso 1 1 calc R
O6 O 0.3453(12) 0.0174(6) 0.9245(11) 0.287(8) Uani 1 1 d .

loop_
_atom_site_aniso_label
_atom_site_aniso_U_11
_atom_site_aniso_U_22
_atom_site_aniso_U_33
_atom_site_aniso_U_23
_atom_site_aniso_U_13
_atom_site_aniso_U_12
Zn1 0.0460(7) 0.0906(11) 0.0602(8) 0.000 0.0153(6) 0.000
Zn2 0.0552(5) 0.0888(8) 0.0663(6) -0.0035(5) 0.0121(4) 0.0042(5)
O1 0.058(3) 0.083(4) 0.071(3) 0.006(3) 0.027(3) 0.006(3)
O2 0.084(4) 0.134(7) 0.097(5) -0.018(5) 0.008(4) -0.002(4)
O3 0.055(3) 0.113(6) 0.117(5) 0.016(4) 0.018(3) 0.002(3)
N1 0.056(4) 0.106(7) 0.069(5) -0.015(4) 0.015(4) 0.008(4)
N2 0.053(4) 0.088(6) 0.064(4) 0.006(4) 0.014(3) -0.002(3)
C1 0.055(5) 0.097(7) 0.054(5) -0.002(5) 0.019(4) -0.009(5)
C2 0.067(5) 0.094(7) 0.064(5) -0.005(5) 0.030(5) -0.011(5)
C3 0.076(6) 0.126(10) 0.095(7) -0.027(7) 0.045(6) -0.009(6)
C4 0.098(7) 0.109(9) 0.081(7) -0.014(6) 0.050(6) -0.017(7)
C5 0.096(7) 0.087(7) 0.074(6) -0.009(5) 0.030(5) -0.017(5)
C6 0.062(5) 0.086(7) 0.057(5) -0.011(5) 0.019(4) -0.014(5)
C7 0.176(11) 0.138(11) 0.127(9) -0.003(8) 0.099(9) -0.021(9)
C8 0.061(6) 0.119(9) 0.086(7) -0.024(6) 0.029(5) -0.013(6)
C9 0.061(5) 0.112(8) 0.092(7) -0.011(6) 0.016(5) 0.009(5)
C10 0.078(6) 0.133(11) 0.092(7) 0.011(7) 0.020(6) 0.026(7)
C11 0.070(5) 0.081(7) 0.065(5) -0.001(5) 0.015(5) -0.001(5)
C12 0.052(5) 0.083(7) 0.096(6) 0.009(5) 0.015(4) 0.007(4)
C13 0.067(6) 0.100(8) 0.112(7) 0.037(6) 0.026(5) 0.007(5)
O4 0.057(3) 0.086(4) 0.050(3) -0.003(3) 0.015(2) -0.016(3)
O5 0.092(4) 0.091(6) 0.092(5) 0.012(4) 0.012(4) 0.024(4)
N3 0.057(4) 0.099(6) 0.056(4) -0.012(4) 0.015(3) -0.002(4)
C14 0.087(7) 0.075(8) 0.104(8) 0.005(7) 0.059(7) 0.015(6)
C15 0.083(6) 0.086(9) 0.085(7) -0.005(6) 0.049(6) 0.010(6)
C16 0.120(9) 0.087(9) 0.148(10) -0.021(9) 0.091(8) -0.006(8)
C17 0.155(13) 0.099(13) 0.203(16) 0.001(12) 0.138(13) 0.015(11)
C18 0.167(14) 0.112(14) 0.230(19) 0.067(13) 0.149(14) 0.066(12)
C19 0.129(10) 0.083(10) 0.146(11) 0.033(9) 0.080(9) 0.033(8)
C20 0.245(16) 0.079(10) 0.289(19) -0.036(11) 0.189(15) -0.034(10)
C21 0.073(6) 0.111(9) 0.069(6) -0.023(7) 0.027(5) -0.012(6)
C22 0.072(5) 0.104(8) 0.048(5) -0.004(5) 0.010(4) -0.001(5)
C23 0.062(5) 0.106(8) 0.064(5) -0.004(5) 0.002(4) -0.004(5)
C24 0.155(12) 0.131(12) 0.134(11) 0.069(10) 0.014(10) 0.073(10)
O6 0.283(16) 0.177(14) 0.311(18) 0.030(12) -0.050(14) -0.011(11)

loop_
_atom_type_symbol
_atom_type_description
_atom_type_scat_dispersion_real
_atom_type_scat_dispersion_imag
_atom_type_scat_source
Zn Zn 0.2839 1.4301 'International Tables Vol C Tables 4.2.6.8 and 6.1.1.4'
C C 0.0033 0.0016 'International Tables Vol C Tables 4.2.6.8 and 6.1.1.4'
H H 0.0000 0.0000 'International Tables Vol C Tables 4.2.6.8 and 6.1.1.4'
N N 0.0061 0.0033 'International Tables Vol C Tables 4.2.6.8 and 6.1.1.4'
O O 0.0106 0.0060 'International Tables Vol C Tables 4.2.6.8 and 6.1.1.4'

loop_
_geom_angle_atom_site_label_1
_geom_angle_atom_site_label_2
_geom_angle_atom_site_label_3
_geom_angle
_geom_angle_site_symmetry_1
_geom_angle_site_symmetry_3
O1 Zn1 O1 159.5(3) . 2_556
O1 Zn1 O4 93.90(19) . .
O1 Zn1 O4 72.20(19) 2_556 .
O1 Zn1 O4 72.20(19) . 2_556
O1 Zn1 O4 93.90(19) 2_556 2_556
O4 Zn1 O4 96.4(3) . 2_556
O1 Zn1 N2 110.2(2) . 2_556
O1 Zn1 N2 84.8(2) 2_556 2_556
O4 Zn1 N2 155.8(2) . 2_556
O4 Zn1 N2 92.4(2) 2_556 2_556
O1 Zn1 N2 84.8(2) . .
O1 Zn1 N2 110.2(2) 2_556 .
O4 Zn1 N2 92.4(2) . .
O4 Zn1 N2 155.8(2) 2_556 .
N2 Zn1 N2 88.6(4) 2_556 .
O1 Zn1 Zn2 42.40(15) . .
O1 Zn1 Zn2 118.04(16) 2_556 .
O4 Zn1 Zn2 77.64(14) . .
O4 Zn1 Zn2 37.86(12) 2_556 .
N2 Zn1 Zn2 121.18(16) 2_556 .
N2 Zn1 Zn2 124.05(18) . .
O1 Zn1 Zn2 118.04(16) . 2_556
O1 Zn1 Zn2 42.40(15) 2_556 2_556
O4 Zn1 Zn2 37.86(12) . 2_556
O4 Zn1 Zn2 77.64(14) 2_556 2_556
N2 Zn1 Zn2 124.05(18) 2_556 2_556
N2 Zn1 Zn2 121.18(16) . 2_556
Zn2 Zn1 Zn2 82.35(5) . 2_556
O4 Zn2 O5 101.1(2) 2_556 .
O4 Zn2 N3 121.4(2) 2_556 .
O5 Zn2 N3 90.0(3) . .
O4 Zn2 N1 120.2(2) 2_556 .
O5 Zn2 N1 95.6(3) . .
N3 Zn2 N1 115.6(2) . .
O4 Zn2 O1 74.3(2) 2_556 .
O5 Zn2 O1 174.3(2) . .
N3 Zn2 O1 95.3(3) . .
N1 Zn2 O1 84.1(3) . .
O4 Zn2 Zn1 42.13(14) 2_556 .
O5 Zn2 Zn1 136.94(18) . .
N3 Zn2 Zn1 94.0(2) . .
N1 Zn2 Zn1 120.5(2) . .
O1 Zn2 Zn1 40.63(13) . .
C1 O1 Zn1 133.7(5) . .
C1 O1 Zn2 129.0(5) . .
Zn1 O1 Zn2 97.0(2) . .
C10 O2 H2 109.5 . .
C13 O3 H3 109.5 . .
C8 N1 C9 115.7(8) . .
C8 N1 Zn2 126.8(6) . .
C9 N1 Zn2 117.4(6) . .
C11 N2 C12 114.6(7) . .
C11 N2 Zn1 126.8(6) . .
C12 N2 Zn1 118.5(5) . .
O1 C1 C6 121.4(7) . .
O1 C1 C2 120.5(8) . .
C6 C1 C2 118.1(8) . .
C3 C2 C1 119.4(9) . .
C3 C2 C8 116.3(9) . .
C1 C2 C8 124.3(8) . .
C4 C3 C2 123.7(9) . .
C4 C3 H3A 118.1 . .
C2 C3 H3A 118.1 . .
C3 C4 C5 118.0(9) . .
C3 C4 C7 123.4(10) . .
C5 C4 C7 118.4(11) . .
C4 C5 C6 121.1(9) . .
C4 C5 H5 119.5 . .
C6 C5 H5 119.5 . .
C1 C6 C5 119.7(8) . .
C1 C6 C11 125.0(7) . .
C5 C6 C11 115.3(9) . .
C4 C7 H7A 109.5 . .
C4 C7 H7B 109.5 . .
H7A C7 H7B 109.5 . .
C4 C7 H7C 109.5 . .
H7A C7 H7C 109.5 . .
H7B C7 H7C 109.5 . .
N1 C8 C2 127.2(8) . .
N1 C8 H8 116.4 . .
C2 C8 H8 116.4 . .
N1 C9 C10 108.8(7) . .
N1 C9 H9A 109.9 . .
C10 C9 H9A 109.9 . .
N1 C9 H9B 109.9 . .
C10 C9 H9B 109.9 . .
H9A C9 H9B 108.3 . .
O2 C10 C9 112.9(8) . .
O2 C10 H10A 109.0 . .
C9 C10 H10A 109.0 . .
O2 C10 H10B 109.0 . .
C9 C10 H10B 109.0 . .
H10A C10 H10B 107.8 . .
N2 C11 C6 126.7(8) . .
N2 C11 H11 116.6 . .
C6 C11 H11 116.6 . .
N2 C12 C13 110.1(7) . .
N2 C12 H12A 109.6 . .
C13 C12 H12A 109.6 . .
N2 C12 H12B 109.6 . .
C13 C12 H12B 109.6 . .
H12A C12 H12B 108.1 . .
O3 C13 C12 114.5(7) . .
O3 C13 H13A 108.6 . .
C12 C13 H13A 108.6 . .
O3 C13 H13B 108.6 . .
C12 C13 H13B 108.6 . .
H13A C13 H13B 107.6 . .
C23 O4 Zn2 122.3(5) . 2_556
C23 O4 Zn1 134.3(4) . .
Zn2 O4 Zn1 100.0(2) 2_556 .
C14 O5 Zn2 129.4(6) . .
C21 N3 C22 117.4(8) . .
C21 N3 Zn2 124.4(7) . .
C22 N3 Zn2 118.1(6) . .
O5 C14 C19 116.6(11) . .
O5 C14 C15 123.3(10) . .
C19 C14 C15 120.0(11) . .
C16 C15 C21 118.9(11) . .
C16 C15 C14 119.4(11) . .
C21 C15 C14 121.7(10) . .
C17 C16 C15 124.3(14) . .
C17 C16 H16 117.8 . .
C15 C16 H16 117.8 . .
C16 C17 C18 115.5(16) . .
C16 C17 C20 121.1(18) . .
C18 C17 C20 123.4(19) . .
C17 C18 C19 125.7(15) . .
C17 C18 H18 117.1 . .
C19 C18 H18 117.1 . .
C14 C19 C18 115.0(13) . .
C14 C19 C24 116.9(13) . .
C18 C19 C24 128.1(14) . .
C17 C20 H20A 109.5 . .
C17 C20 H20B 109.5 . .
H20A C20 H20B 109.5 . .
C17 C20 H20C 109.5 . .
H20A C20 H20C 109.5 . .
H20B C20 H20C 109.5 . .
N3 C21 C15 130.5(9) . .
N3 C21 H21 114.8 . .
C15 C21 H21 114.8 . .
N3 C22 C23 110.5(6) . .
N3 C22 H22A 109.5 . .
C23 C22 H22A 109.5 . .
N3 C22 H22B 109.5 . .
C23 C22 H22B 109.5 . .
H22A C22 H22B 108.1 . .
O4 C23 C22 116.2(6) . .
O4 C23 H23A 108.2 . .
C22 C23 H23A 108.2 . .
O4 C23 H23B 108.2 . .
C22 C23 H23B 108.2 . .
H23A C23 H23B 107.4 . .
O6 C24 C19 123.2(17) . .
O6 C24 H24 118.4 . .
C19 C24 H24 118.4 . .

loop_
_geom_bond_atom_site_label_1
_geom_bond_atom_site_label_2
_geom_bond_distance
_geom_bond_site_symmetry_2
Zn1 O1 2.066(5) .
Zn1 O1 2.066(5) 2_556
Zn1 O4 2.145(5) .
Zn1 O4 2.145(5) 2_556
Zn1 N2 2.146(7) 2_556
Zn1 N2 2.146(7) .
Zn1 Zn2 3.1494(15) .
Zn1 Zn2 3.1494(15) 2_556
Zn2 O4 1.963(5) 2_556
Zn2 O5 2.010(7) .
Zn2 N3 2.031(7) .
Zn2 N1 2.064(7) .
Zn2 O1 2.140(5) .
O1 C1 1.300(8) .
O2 C10 1.387(12) .
O2 H2 0.8200 .
O3 C13 1.416(10) .
O3 H3 0.8200 .
N1 C8 1.283(11) .
N1 C9 1.473(10) .
N2 C11 1.284(9) .
N2 C12 1.481(9) .
C1 C6 1.407(11) .
C1 C2 1.414(10) .
C2 C3 1.379(12) .
C2 C8 1.453(13) .
C3 C4 1.360(13) .
C3 H3A 0.9300 .
C4 C5 1.385(12) .
C4 C7 1.558(13) .
C5 C6 1.418(11) .
C5 H5 0.9300 .
C6 C11 1.462(11) .
C7 H7A 0.9600 .
C7 H7B 0.9600 .
C7 H7C 0.9600 .
C8 H8 0.9300 .
C9 C10 1.549(12) .
C9 H9A 0.9700 .
C9 H9B 0.9700 .
C10 H10A 0.9700 .
C10 H10B 0.9700 .
C11 H11 0.9300 .
C12 C13 1.523(11) .
C12 H12A 0.9700 .
C12 H12B 0.9700 .
C13 H13A 0.9700 .
C13 H13B 0.9700 .
O4 C23 1.404(8) .
O4 Zn2 1.963(5) 2_556
O5 C14 1.296(11) .
N3 C21 1.258(11) .
N3 C22 1.482(10) .
C14 C19 1.420(14) .
C14 C15 1.439(13) .
C15 C16 1.380(14) .
C15 C21 1.434(13) .
C16 C17 1.356(17) .
C16 H16 0.9300 .
C17 C18 1.409(19) .
C17 C20 1.536(19) .
C18 C19 1.43(2) .
C18 H18 0.9300 .
C19 C24 1.566(18) .
C20 H20A 0.9600 .
C20 H20B 0.9600 .
C20 H20C 0.9600 .
C21 H21 0.9300 .
C22 C23 1.507(10) .
C22 H22A 0.9700 .
C22 H22B 0.9700 .
C23 H23A 0.9700 .
C23 H23B 0.9700 .
C24 O6 1.121(14) .
C24 H24 0.9300 .
